data_4339777
loop_
_publ_author_name
'Liu, Fu-Chen'
'Zeng, Yong-Fei'
'Zhao, Jiong-Peng'
'Hu, Bo-Wen'
'Sa\~nudo, E Carolina'
'Ribas, Joan'
'Bu, Xian-He'

_publ_section_title
;
 Two new copper azido polymorphs: structures, magnetic properties, and
 effects of &quot;noninnocent&quot; reagents in hydrothermal methods.
;
_journal_issue 19
_journal_name_full 'Inorganic chemistry'
_journal_page_first 7698
_journal_page_last 7700
_journal_paper_doi 10.1021/ic700669c
_journal_volume 46
_journal_year 2007
_chemical_formula_sum 'C6 H4 Cu N4 O2'
_chemical_formula_weight 227.41
_chemical_name_systematic
; 
 ? 
;
_space_group_IT_number 14
_symmetry_cell_setting monoclinic
_symmetry_space_group_name_Hall '-P 2ybc'
_symmetry_space_group_name_H-M 'P 1 21/c 1'
_atom_sites_solution_hydrogens geom
_atom_sites_solution_primary direct
_atom_sites_solution_secondary difmap
_audit_creation_method SHELXL-97
_cell_angle_alpha 90.00
_cell_angle_beta 114.709(9)
_cell_angle_gamma 90.00
_cell_formula_units_Z 4
_cell_length_a 4.8720(14)
_cell_length_b 14.347(4)
_cell_length_c 11.655(3)
_cell_measurement_reflns_used 2471
_cell_measurement_temperature 293(2)
_cell_measurement_theta_max 26.1133
_cell_measurement_theta_min 2.8395
_cell_volume 740.1(4)
_computing_cell_refinement 'Bruker SMART'
_computing_data_collection 'Bruker SMART'
_computing_data_reduction 'Bruker SAINT'
_computing_molecular_graphics 'Bruker SHELXTL'
_computing_publication_material 'Bruker SHELXTL'
_computing_structure_refinement 'SHELXL-97 (Sheldrick, 1997)'
_computing_structure_solution 'SHELXS-97 (Sheldrick, 1990)'
_diffrn_ambient_temperature 293(2)
_diffrn_detector_area_resol_mean 9
_diffrn_measured_fraction_theta_full 0.991
_diffrn_measured_fraction_theta_max 0.991
_diffrn_measurement_device_type 'Bruker Smart APEX CCD area detector'
_diffrn_measurement_method 'phi and omega scans'
_diffrn_radiation_monochromator graphite
_diffrn_radiation_source 'fine-focus sealed tube'
_diffrn_radiation_type MoK\a
_diffrn_radiation_wavelength 0.71073
_diffrn_reflns_av_R_equivalents 0.0187
_diffrn_reflns_av_sigmaI/netI 0.0193
_diffrn_reflns_limit_h_max 6
_diffrn_reflns_limit_h_min -5
_diffrn_reflns_limit_k_max 17
_diffrn_reflns_limit_k_min -17
_diffrn_reflns_limit_l_max 7
_diffrn_reflns_limit_l_min -14
_diffrn_reflns_number 4222
_diffrn_reflns_theta_full 26.13
_diffrn_reflns_theta_max 26.13
_diffrn_reflns_theta_min 2.39
_diffrn_standards_decay_% none
_diffrn_standards_interval_count 0
_diffrn_standards_number 0
_exptl_absorpt_coefficient_mu 2.916
_exptl_absorpt_correction_T_max 0.801
_exptl_absorpt_correction_T_min 0.562
_exptl_absorpt_correction_type multi-scan
_exptl_crystal_colour green
_exptl_crystal_density_diffrn 2.043
_exptl_crystal_density_method 'not measured'
_exptl_crystal_description block
_exptl_crystal_F_000 452
_exptl_crystal_size_max 0.2
_exptl_crystal_size_mid 0.15
_exptl_crystal_size_min 0.08
_refine_diff_density_max 0.360
_refine_diff_density_min -0.271
_refine_diff_density_rms 0.066
_refine_ls_extinction_method none
_refine_ls_goodness_of_fit_ref 1.046
_refine_ls_hydrogen_treatment constr
_refine_ls_matrix_type full
_refine_ls_number_parameters 118
_refine_ls_number_reflns 1456
_refine_ls_number_restraints 0
_refine_ls_restrained_S_all 1.046
_refine_ls_R_factor_all 0.0261
_refine_ls_R_factor_gt 0.0232
_refine_ls_shift/su_max 0.000
_refine_ls_shift/su_mean 0.000
_refine_ls_structure_factor_coef Fsqd
_refine_ls_weighting_details 'calc w=1/[\s^2^(Fo^2^)+(0.0352P)^2^+0.3936P] where P=(Fo^2^+2Fc^2^)/3'
_refine_ls_weighting_scheme calc
_refine_ls_wR_factor_gt 0.0594
_refine_ls_wR_factor_ref 0.0612
_reflns_number_gt 1337
_reflns_number_total 1456
_reflns_threshold_expression >2sigma(I)
_cod_data_source_file ic700669c-file003.cif
_cod_data_source_block 1
_cod_original_sg_symbol_H-M P21/c
_cod_database_code 4339777

loop_
_symmetry_equiv_pos_as_xyz
'x, y, z'
'-x, y+1/2, -z+1/2'
'-x, -y, -z'
'x, -y-1/2, z-1/2'

loop_
_atom_site_label
_atom_site_type_symbol
_atom_site_fract_x
_atom_site_fract_y
_atom_site_fract_z
_atom_site_U_iso_or_equiv
_atom_site_adp_type
_atom_site_occupancy
_atom_site_symmetry_multiplicity
_atom_site_calc_flag
_atom_site_refinement_flags
Cu1 Cu -0.42909(5) -0.091635(17) -0.05631(2) 0.02019(11) Uani 1 1 d .
O1 O -0.8437(3) -0.16743(12) -0.07629(15) 0.0289(4) Uani 1 1 d .
O2 O -1.1232(3) -0.18634(11) 0.03231(14) 0.0262(4) Uani 1 1 d .
N1 N -0.4924(4) -0.37645(12) 0.26817(16) 0.0208(4) Uani 1 1 d .
N2 N -0.3774(5) -0.03560(14) 0.10872(17) 0.0305(5) Uani 1 1 d .
N3 N -0.2924(5) -0.07469(14) 0.20920(19) 0.0292(4) Uani 1 1 d .
N4 N -0.2117(8) -0.10985(19) 0.3045(3) 0.0618(8) Uani 1 1 d .
C1 C -0.6773(5) -0.30825(14) 0.1990(2) 0.0196(4) Uani 1 1 d .
H1A H -0.7899 -0.2750 0.2328 0.024 Uiso 1 1 calc R
C2 C -0.7050(5) -0.28601(15) 0.0788(2) 0.0204(4) Uani 1 1 d .
C3 C -0.5397(5) -0.33676(15) 0.0283(2) 0.0236(5) Uani 1 1 d .
H3A H -0.5523 -0.3227 -0.0516 0.028 Uiso 1 1 calc R
C4 C -0.3560(5) -0.40849(15) 0.0979(2) 0.0250(5) Uani 1 1 d .
H4A H -0.2471 -0.4443 0.0649 0.030 Uiso 1 1 calc R
C5 C -0.3376(5) -0.42571(15) 0.2171(2) 0.0241(5) Uani 1 1 d .
H5A H -0.2126 -0.4736 0.2642 0.029 Uiso 1 1 calc R
C6 C -0.9047(5) -0.20667(15) 0.0052(2) 0.0209(4) Uani 1 1 d .

loop_
_atom_site_aniso_label
_atom_site_aniso_U_11
_atom_site_aniso_U_22
_atom_site_aniso_U_33
_atom_site_aniso_U_23
_atom_site_aniso_U_13
_atom_site_aniso_U_12
Cu1 0.02385(17) 0.02134(17) 0.01635(16) -0.00014(9) 0.00935(12) 0.00201(10)
O1 0.0241(8) 0.0377(9) 0.0281(9) 0.0124(7) 0.0141(7) 0.0012(7)
O2 0.0278(8) 0.0311(9) 0.0249(8) 0.0069(7) 0.0161(7) 0.0092(7)
N1 0.0214(9) 0.0227(9) 0.0187(9) 0.0007(7) 0.0086(7) 0.0001(7)
N2 0.0466(12) 0.0248(10) 0.0194(10) 0.0022(8) 0.0129(9) 0.0094(9)
N3 0.0333(11) 0.0287(10) 0.0243(11) 0.0006(9) 0.0108(9) 0.0033(8)
N4 0.092(2) 0.0586(17) 0.0309(15) 0.0196(12) 0.0219(14) 0.0190(15)
C1 0.0205(10) 0.0216(10) 0.0194(10) -0.0014(8) 0.0110(8) -0.0003(8)
C2 0.0204(10) 0.0218(10) 0.0191(10) -0.0002(8) 0.0084(8) -0.0018(8)
C3 0.0260(11) 0.0288(12) 0.0192(11) -0.0005(9) 0.0126(9) -0.0030(9)
C4 0.0262(11) 0.0258(12) 0.0272(12) -0.0053(9) 0.0153(10) 0.0002(8)
C5 0.0220(10) 0.0248(11) 0.0252(12) 0.0015(9) 0.0094(9) 0.0030(8)
C6 0.0207(10) 0.0232(10) 0.0180(10) -0.0015(8) 0.0073(8) -0.0033(8)

loop_
_atom_type_symbol
_atom_type_description
_atom_type_scat_dispersion_real
_atom_type_scat_dispersion_imag
_atom_type_scat_source
C C 0.0033 0.0016 'International Tables Vol C Tables 4.2.6.8 and 6.1.1.4'
H H 0.0000 0.0000 'International Tables Vol C Tables 4.2.6.8 and 6.1.1.4'
Cu Cu 0.3201 1.2651 'International Tables Vol C Tables 4.2.6.8 and 6.1.1.4'
Mo Mo -1.6832 0.6857 'International Tables Vol C Tables 4.2.6.8 and 6.1.1.4'
N N 0.0061 0.0033 'International Tables Vol C Tables 4.2.6.8 and 6.1.1.4'
O O 0.0106 0.0060 'International Tables Vol C Tables 4.2.6.8 and 6.1.1.4'

loop_
_geom_angle_atom_site_label_1
_geom_angle_atom_site_label_2
_geom_angle_atom_site_label_3
_geom_angle
_geom_angle_site_symmetry_1
_geom_angle_site_symmetry_3
O2 Cu1 N1 97.99(7) 1_655 4
O2 Cu1 N2 90.54(7) 1_655 .
N1 Cu1 N2 169.55(7) 4 .
O2 Cu1 N2 159.62(8) 1_655 3_455
N1 Cu1 N2 92.56(7) 4 3_455
N2 Cu1 N2 77.51(8) . 3_455
O2 Cu1 O1 100.01(7) 1_655 .
N1 Cu1 O1 92.08(7) 4 .
N2 Cu1 O1 92.35(8) . .
N2 Cu1 O1 96.96(8) 3_455 .
O2 Cu1 Cu1 127.67(5) 1_655 3_455
N1 Cu1 Cu1 130.93(5) 4 3_455
N2 Cu1 Cu1 39.07(5) . 3_455
N2 Cu1 Cu1 38.45(5) 3_455 3_455
O1 Cu1 Cu1 95.99(5) . 3_455
C6 O1 Cu1 129.79(14) . .
C6 O2 Cu1 124.19(14) . 1_455
C5 N1 C1 118.48(19) . .
C5 N1 Cu1 117.44(15) . 4_556
C1 N1 Cu1 124.07(15) . 4_556
N3 N2 Cu1 126.96(17) . .
N3 N2 Cu1 129.73(16) . 3_455
Cu1 N2 Cu1 102.49(8) . 3_455
N4 N3 N2 178.8(3) . .
N1 C1 C2 122.0(2) . .
N1 C1 H1A 119.0 . .
C2 C1 H1A 119.0 . .
C1 C2 C3 118.6(2) . .
C1 C2 C6 120.99(19) . .
C3 C2 C6 120.35(19) . .
C4 C3 C2 119.4(2) . .
C4 C3 H3A 120.3 . .
C2 C3 H3A 120.3 . .
C5 C4 C3 118.6(2) . .
C5 C4 H4A 120.7 . .
C3 C4 H4A 120.7 . .
N1 C5 C4 122.8(2) . .
N1 C5 H5A 118.6 . .
C4 C5 H5A 118.6 . .
O1 C6 O2 125.6(2) . .
O1 C6 C2 118.22(19) . .
O2 C6 C2 116.21(19) . .

loop_
_geom_bond_atom_site_label_1
_geom_bond_atom_site_label_2
_geom_bond_distance
_geom_bond_site_symmetry_2
Cu1 O2 1.9615(16) 1_655
Cu1 N1 1.9906(19) 4
Cu1 N2 2.0010(19) .
Cu1 N2 2.028(2) 3_455
Cu1 O1 2.2191(16) .
Cu1 Cu1 3.1420(8) 3_455
O1 C6 1.242(3) .
O2 C6 1.264(3) .
O2 Cu1 1.9615(16) 1_455
N1 C5 1.341(3) .
N1 C1 1.346(3) .
N1 Cu1 1.9906(19) 4_556
N2 N3 1.205(3) .
N2 Cu1 2.028(2) 3_455
N3 N4 1.130(3) .
C1 C2 1.386(3) .
C1 H1A 0.9300 .
C2 C3 1.386(3) .
C2 C6 1.510(3) .
C3 C4 1.382(3) .
C3 H3A 0.9300 .
C4 C5 1.377(3) .
C4 H4A 0.9300 .
C5 H5A 0.9300 .
